data_4083751
loop_
_publ_author_name
'Yonke, Brendan L.'
'Reeds, Jonathan P.'
'Fontaine, Philip P.'
'Zavalij, Peter Y.'
'Sita, Lawrence R.'

_publ_section_title
;
 Catalytic Production of Isocyanates via Orthogonal Atom and Group
 Transfers Employing a Shared Formal Group 6 M(II)/M(IV) Redox Cycle
;
_journal_name_full Organometallics
_journal_page_first 140626135101001
_journal_paper_doi 10.1021/om500532s
_journal_year 2014
_chemical_formula_moiety 'C21 H41 N3 Si W'
_chemical_formula_sum 'C21 H41 N3 Si W'
_chemical_formula_weight 547.51
_chemical_name_common cmpd2
_chemical_name_systematic
;
cmpd2
;
_space_group_IT_number 14
_symmetry_cell_setting monoclinic
_symmetry_space_group_name_Hall '-P 2ybc'
_symmetry_space_group_name_H-M 'P 1 21/c 1'
_atom_sites_solution_hydrogens geom
_atom_sites_solution_primary direct
_atom_sites_solution_secondary difmap
_audit_creation_method 'SHELXL-97 & ZCIF'
_cell_angle_alpha 90.00
_cell_angle_beta 115.6626(9)
_cell_angle_gamma 90.00
_cell_formula_units_Z 8
_cell_length_a 17.5169(12)
_cell_length_b 17.2304(12)
_cell_length_c 17.9641(12)
_cell_measurement_reflns_used 17079
_cell_measurement_temperature 150(2)
_cell_measurement_theta_max 28.3
_cell_measurement_theta_min 2.4
_cell_volume 4887.2(6)
_computing_cell_refinement Apex2
_computing_data_collection 'Apex2 (Bruker, 2005)'
_computing_data_reduction Apex2
_computing_molecular_graphics 'XSHEL (Bruker, 2004)'
_computing_publication_material SHELXL-97
_computing_structure_refinement 'SHELXL-97 (Sheldrick, 1997)'
_computing_structure_solution 'SHELXS-97 (Sheldrick, 1990)'
_diffrn_ambient_temperature 150(2)
_diffrn_detector 'CCD area detector'
_diffrn_detector_type 'Bruker Smart Apex II'
_diffrn_measured_fraction_theta_full 0.997
_diffrn_measured_fraction_theta_max 0.997
_diffrn_measurement_details 370,370,370,720
_diffrn_measurement_device_type 'three-circle diffractometer'
_diffrn_measurement_method '\w and \f scans'
_diffrn_measurement_specimen_support 'glass capillary'
_diffrn_orient_matrix_type standard
_diffrn_orient_matrix_UB_11 -0.0327521
_diffrn_orient_matrix_UB_12 0.0093538
_diffrn_orient_matrix_UB_13 -0.0606230
_diffrn_orient_matrix_UB_21 -0.0525806
_diffrn_orient_matrix_UB_22 0.0083743
_diffrn_orient_matrix_UB_23 0.0077682
_diffrn_orient_matrix_UB_31 0.0131832
_diffrn_orient_matrix_UB_32 0.0566619
_diffrn_orient_matrix_UB_33 0.0088612
_diffrn_radiation_monochromator graphite
_diffrn_radiation_source 'fine-focus sealed tube'
_diffrn_radiation_type MoK\a
_diffrn_radiation_wavelength 0.71073
_diffrn_reflns_av_R_equivalents 0.0524
_diffrn_reflns_av_sigmaI/netI 0.0358
_diffrn_reflns_limit_h_max 20
_diffrn_reflns_limit_h_min -22
_diffrn_reflns_limit_k_max 22
_diffrn_reflns_limit_k_min 0
_diffrn_reflns_limit_l_max 23
_diffrn_reflns_limit_l_min 0
_diffrn_reflns_number 98537
_diffrn_reflns_theta_full 27.50
_diffrn_reflns_theta_max 27.50
_diffrn_reflns_theta_min 1.80
_diffrn_source_current 30
_diffrn_source_voltage 50
_diffrn_standards_decay_% 0
_exptl_absorpt_coefficient_mu 4.786
_exptl_absorpt_correction_T_max 0.733
_exptl_absorpt_correction_T_min 0.528
_exptl_absorpt_correction_type multi-scan
_exptl_absorpt_process_details 'SADABS (Sheldrick, 1996)'
_exptl_crystal_colour red
_exptl_crystal_density_diffrn 1.488
_exptl_crystal_description prism
_exptl_crystal_F_000 2208
_exptl_crystal_id 'Sita/Fontaine 4ppf067'
_exptl_crystal_size_max 0.275
_exptl_crystal_size_mid 0.11
_exptl_crystal_size_min 0.065
_refine_diff_density_max 1.684
_refine_diff_density_min -1.154
_refine_diff_density_rms 0.146
_refine_ls_extinction_method none
_refine_ls_goodness_of_fit_ref 0.999
_refine_ls_hydrogen_treatment constr
_refine_ls_matrix_type full
_refine_ls_number_parameters 496
_refine_ls_number_reflns 11326
_refine_ls_number_restraints 0
_refine_ls_restrained_S_all 0.999
_refine_ls_R_factor_all 0.0447
_refine_ls_R_factor_gt 0.0292
_refine_ls_shift/su_max 0.001
_refine_ls_shift/su_mean 0.000
_refine_ls_structure_factor_coef Fsqd
_refine_ls_weighting_details 'w=1/[\s^2^(Fo^2^)+(0.01P)^2^+16.85P], P=(max(Fo^2^,0)+2Fc^2^)/3'
_refine_ls_weighting_scheme calc
_refine_ls_wR_factor_gt 0.0553
_refine_ls_wR_factor_ref 0.0593
_reflns_number_gt 9363
_reflns_number_total 11326
_reflns_threshold_expression >2sigma(I)
_cod_data_source_file om500532s_si_002.cif
_cod_data_source_block cmpd2
_cod_depositor_comments
;
The following automatic conversions were performed:

'_symmetry_cell_setting' value 'Monoclinic' changed to 'monoclinic'
according to
/usr/data/users/saulius/crontab/automatic-downloads/rss-feeds/ACS/lib/dictionaries/cif_core.dic
dictionary named 'cif_core.dic' version 2.4.2 from 2011-04-26.

Automatic conversion script
Id: cif_fix_values 2281 2013-09-26 08:29:07Z andrius 
;
_cod_original_sg_symbol_H-M P21/c
_cod_database_code 4083751

loop_
_symmetry_equiv_pos_as_xyz
'x, y, z'
'-x, y+1/2, -z+1/2'
'-x, -y, -z'
'x, -y-1/2, z-1/2'

loop_
_atom_site_label
_atom_site_type_symbol
_atom_site_fract_x
_atom_site_fract_y
_atom_site_fract_z
_atom_site_U_iso_or_equiv
_atom_site_adp_type
_atom_site_occupancy
_atom_site_symmetry_multiplicity
_atom_site_calc_flag
_atom_site_refinement_flags
W1 W 0.049583(12) 0.673670(11) 0.301759(12) 0.01549(5) Uani 1 1 d .
N1 N 0.1303(3) 0.6243(3) 0.3844(3) 0.0225(9) Uani 1 1 d .
Si1 Si 0.21148(9) 0.58355(9) 0.46976(9) 0.0232(3) Uani 1 1 d .
C1 C 0.1991(4) 0.4756(4) 0.4649(4) 0.0416(15) Uani 1 1 d .
H1A H 0.1442 0.4620 0.4634 0.062 Uiso 1 1 calc R
H1B H 0.2446 0.4523 0.5137 0.062 Uiso 1 1 calc R
H1C H 0.2020 0.4561 0.4150 0.062 Uiso 1 1 calc R
C2 C 0.2066(4) 0.6217(5) 0.5647(4) 0.0403(16) Uani 1 1 d .
H2A H 0.2161 0.6780 0.5681 0.060 Uiso 1 1 calc R
H2B H 0.2505 0.5967 0.6134 0.060 Uiso 1 1 calc R
H2C H 0.1508 0.6107 0.5624 0.060 Uiso 1 1 calc R
C3 C 0.3169(4) 0.6097(4) 0.4728(5) 0.045(2) Uani 1 1 d .
H3A H 0.3222 0.5858 0.4257 0.068 Uiso 1 1 calc R
H3B H 0.3624 0.5907 0.5243 0.068 Uiso 1 1 calc R
H3C H 0.3212 0.6662 0.4698 0.068 Uiso 1 1 calc R
N11 N -0.0638(3) 0.6089(3) 0.2728(3) 0.0225(11) Uani 1 1 d .
N12 N 0.0073(3) 0.5958(3) 0.1982(3) 0.0208(10) Uani 1 1 d .
C10 C -0.0490(3) 0.5629(3) 0.2212(3) 0.0229(12) Uani 1 1 d .
C11 C -0.0878(4) 0.4833(4) 0.1915(5) 0.0416(17) Uani 1 1 d .
H11A H -0.1415 0.4794 0.1960 0.062 Uiso 1 1 calc R
H11B H -0.0488 0.4431 0.2256 0.062 Uiso 1 1 calc R
H11C H -0.0982 0.4763 0.1338 0.062 Uiso 1 1 calc R
C12 C -0.1100(4) 0.5798(4) 0.3186(4) 0.0313(14) Uani 1 1 d .
H12 H -0.1604 0.5497 0.2800 0.038 Uiso 1 1 calc R
C13 C -0.1397(5) 0.6467(5) 0.3537(5) 0.0478(18) Uani 1 1 d .
H13A H -0.0906 0.6756 0.3929 0.072 Uiso 1 1 calc R
H13B H -0.1724 0.6267 0.3821 0.072 Uiso 1 1 calc R
H13C H -0.1755 0.6813 0.3087 0.072 Uiso 1 1 calc R
C14 C -0.0533(5) 0.5266(5) 0.3888(5) 0.063(3) Uani 1 1 d .
H14A H -0.0333 0.4836 0.3662 0.095 Uiso 1 1 calc R
H14B H -0.0855 0.5059 0.4173 0.095 Uiso 1 1 calc R
H14C H -0.0046 0.5561 0.4279 0.095 Uiso 1 1 calc R
C15 C 0.0494(3) 0.5511(3) 0.1573(4) 0.0272(12) Uani 1 1 d .
H15 H 0.0064 0.5174 0.1141 0.033 Uiso 1 1 calc R
C16 C 0.0865(4) 0.6059(4) 0.1157(4) 0.0378(17) Uani 1 1 d .
H16A H 0.0413 0.6381 0.0755 0.057 Uiso 1 1 calc R
H16B H 0.1134 0.5758 0.0873 0.057 Uiso 1 1 calc R
H16C H 0.1288 0.6393 0.1574 0.057 Uiso 1 1 calc R
C17 C 0.1189(4) 0.4990(4) 0.2197(4) 0.0324(14) Uani 1 1 d .
H17A H 0.1602 0.5312 0.2637 0.049 Uiso 1 1 calc R
H17B H 0.1474 0.4708 0.1915 0.049 Uiso 1 1 calc R
H17C H 0.0934 0.4619 0.2436 0.049 Uiso 1 1 calc R
C20 C 0.0973(3) 0.7904(3) 0.3361(3) 0.0222(12) Uani 1 1 d .
C21 C 0.0134(3) 0.7918(3) 0.3316(3) 0.0221(11) Uani 1 1 d .
C22 C -0.0440(3) 0.7911(3) 0.2452(3) 0.0210(11) Uani 1 1 d .
C23 C 0.0029(3) 0.7839(3) 0.1990(3) 0.0181(11) Uani 1 1 d .
C24 C 0.0921(3) 0.7802(3) 0.2543(3) 0.0198(11) Uani 1 1 d .
C25 C 0.1780(4) 0.8059(3) 0.4124(4) 0.0330(14) Uani 1 1 d .
H25A H 0.2252 0.7794 0.4078 0.050 Uiso 1 1 calc R
H25B H 0.1722 0.7867 0.4610 0.050 Uiso 1 1 calc R
H25C H 0.1889 0.8619 0.4180 0.050 Uiso 1 1 calc R
C26 C -0.0079(4) 0.8179(4) 0.4009(4) 0.0342(14) Uani 1 1 d .
H26A H -0.0019 0.8744 0.4069 0.051 Uiso 1 1 calc R
H26B H 0.0308 0.7930 0.4525 0.051 Uiso 1 1 calc R
H26C H -0.0663 0.8033 0.3880 0.051 Uiso 1 1 calc R
C27 C -0.1390(3) 0.7923(4) 0.2087(4) 0.0312(14) Uani 1 1 d .
H27A H -0.1614 0.8221 0.1572 0.047 Uiso 1 1 calc R
H27B H -0.1571 0.8164 0.2478 0.047 Uiso 1 1 calc R
H27C H -0.1606 0.7390 0.1972 0.047 Uiso 1 1 calc R
C28 C -0.0343(4) 0.7807(4) 0.1067(4) 0.0308(14) Uani 1 1 d .
H28A H -0.0653 0.7319 0.0873 0.046 Uiso 1 1 calc R
H28B H 0.0112 0.7838 0.0889 0.046 Uiso 1 1 calc R
H28C H -0.0732 0.8245 0.0834 0.046 Uiso 1 1 calc R
C29 C 0.1628(4) 0.7913(4) 0.2292(4) 0.0342(14) Uani 1 1 d .
H29A H 0.1486 0.7651 0.1765 0.051 Uiso 1 1 calc R
H29B H 0.2152 0.7693 0.2716 0.051 Uiso 1 1 calc R
H29C H 0.1708 0.8469 0.2232 0.051 Uiso 1 1 calc R
W2 W 0.444456(12) 0.038380(11) 0.697355(13) 0.01798(5) Uani 1 1 d .
N2 N 0.3631(3) 0.0888(3) 0.6167(3) 0.0256(10) Uani 1 1 d .
Si2 Si 0.27902(9) 0.13233(9) 0.53587(10) 0.0245(3) Uani 1 1 d .
C4 C 0.2857(5) 0.2400(4) 0.5507(5) 0.056(2) Uani 1 1 d .
H4A H 0.2833 0.2528 0.6028 0.083 Uiso 1 1 calc R
H4B H 0.2381 0.2647 0.5048 0.083 Uiso 1 1 calc R
H4C H 0.3391 0.2589 0.5522 0.083 Uiso 1 1 calc R
C5 C 0.1778(4) 0.0959(5) 0.5324(5) 0.0445(19) Uani 1 1 d .
H5A H 0.1748 0.0395 0.5248 0.067 Uiso 1 1 calc R
H5B H 0.1302 0.1203 0.4863 0.067 Uiso 1 1 calc R
H5C H 0.1750 0.1087 0.5843 0.067 Uiso 1 1 calc R
C6 C 0.2821(4) 0.1085(4) 0.4363(4) 0.043(2) Uani 1 1 d .
H6A H 0.3273 0.1383 0.4313 0.065 Uiso 1 1 calc R
H6B H 0.2276 0.1217 0.3905 0.065 Uiso 1 1 calc R
H6C H 0.2930 0.0529 0.4346 0.065 Uiso 1 1 calc R
N31 N 0.4781(3) 0.1096(3) 0.8046(3) 0.0213(11) Uani 1 1 d .
N32 N 0.5542(3) 0.1105(3) 0.7361(3) 0.0230(11) Uani 1 1 d .
C30 C 0.5344(3) 0.1494(3) 0.7891(3) 0.0224(11) Uani 1 1 d .
C31 C 0.5690(3) 0.2286(3) 0.8253(4) 0.0270(12) Uani 1 1 d .
H31A H 0.6249 0.2359 0.8262 0.040 Uiso 1 1 calc R
H31B H 0.5740 0.2318 0.8817 0.040 Uiso 1 1 calc R
H31C H 0.5304 0.2692 0.7913 0.040 Uiso 1 1 calc R
C32 C 0.4324(4) 0.1454(5) 0.8489(4) 0.0322(13) Uani 1 1 d .
H32 H 0.4743 0.1743 0.8979 0.039 Uiso 1 1 calc R
C33 C 0.3921(5) 0.0835(5) 0.8790(5) 0.053(2) Uani 1 1 d .
H33A H 0.3505 0.0549 0.8316 0.079 Uiso 1 1 calc R
H33B H 0.3636 0.1075 0.9096 0.079 Uiso 1 1 calc R
H33C H 0.4357 0.0476 0.9153 0.079 Uiso 1 1 calc R
C34 C 0.3660(4) 0.2023(5) 0.7937(5) 0.0495(19) Uani 1 1 d .
H34A H 0.3933 0.2435 0.7764 0.074 Uiso 1 1 calc R
H34B H 0.3366 0.2250 0.8242 0.074 Uiso 1 1 calc R
H34C H 0.3250 0.1750 0.7449 0.074 Uiso 1 1 calc R
C35 C 0.6012(4) 0.1478(4) 0.6942(4) 0.0303(13) Uani 1 1 d .
H35 H 0.6481 0.1793 0.7359 0.036 Uiso 1 1 calc R
C36 C 0.6399(4) 0.0870(4) 0.6604(5) 0.0408(16) Uani 1 1 d .
H36A H 0.6801 0.0556 0.7060 0.061 Uiso 1 1 calc R
H36B H 0.6695 0.1125 0.6318 0.061 Uiso 1 1 calc R
H36C H 0.5951 0.0536 0.6217 0.061 Uiso 1 1 calc R
C37 C 0.5438(5) 0.2021(4) 0.6253(5) 0.0484(18) Uani 1 1 d .
H37A H 0.4971 0.1722 0.5839 0.073 Uiso 1 1 calc R
H37B H 0.5766 0.2265 0.5993 0.073 Uiso 1 1 calc R
H37C H 0.5210 0.2423 0.6486 0.073 Uiso 1 1 calc R
C40 C 0.4036(3) -0.0788(3) 0.6549(3) 0.0217(11) Uani 1 1 d .
C41 C 0.4072(3) -0.0760(3) 0.7362(3) 0.0233(12) Uani 1 1 d .
C42 C 0.4959(3) -0.0763(3) 0.7932(3) 0.0227(12) Uani 1 1 d .
C43 C 0.5440(3) -0.0752(3) 0.7482(4) 0.0246(12) Uani 1 1 d .
C44 C 0.4889(3) -0.0735(3) 0.6615(3) 0.0192(11) Uani 1 1 d .
C45 C 0.3255(4) -0.0952(3) 0.5766(4) 0.0339(13) Uani 1 1 d .
H45A H 0.3141 -0.1511 0.5719 0.051 Uiso 1 1 calc R
H45B H 0.3344 -0.0776 0.5290 0.051 Uiso 1 1 calc R
H45C H 0.2771 -0.0676 0.5778 0.051 Uiso 1 1 calc R
C46 C 0.3360(4) -0.0973(4) 0.7581(5) 0.0386(17) Uani 1 1 d .
H46A H 0.2843 -0.0700 0.7212 0.058 Uiso 1 1 calc R
H46B H 0.3511 -0.0822 0.8154 0.058 Uiso 1 1 calc R
H46C H 0.3263 -0.1534 0.7520 0.058 Uiso 1 1 calc R
C47 C 0.5318(4) -0.0764(4) 0.8853(4) 0.0376(16) Uani 1 1 d .
H47A H 0.5794 -0.1128 0.9079 0.056 Uiso 1 1 calc R
H47B H 0.4879 -0.0922 0.9022 0.056 Uiso 1 1 calc R
H47C H 0.5516 -0.0241 0.9062 0.056 Uiso 1 1 calc R
C48 C 0.6391(3) -0.0739(4) 0.7862(4) 0.0353(15) Uani 1 1 d .
H48A H 0.6599 -0.0285 0.8223 0.053 Uiso 1 1 calc R
H48B H 0.6582 -0.0710 0.7424 0.053 Uiso 1 1 calc R
H48C H 0.6613 -0.1213 0.8185 0.053 Uiso 1 1 calc R
C49 C 0.5126(4) -0.0927(4) 0.5919(4) 0.0346(14) Uani 1 1 d .
H49A H 0.5663 -0.0672 0.6019 0.052 Uiso 1 1 calc R
H49B H 0.4681 -0.0743 0.5394 0.052 Uiso 1 1 calc R
H49C H 0.5189 -0.1490 0.5892 0.052 Uiso 1 1 calc R

loop_
_atom_site_aniso_label
_atom_site_aniso_U_11
_atom_site_aniso_U_22
_atom_site_aniso_U_33
_atom_site_aniso_U_23
_atom_site_aniso_U_13
_atom_site_aniso_U_12
W1 0.01657(9) 0.01262(9) 0.01532(10) 0.00007(8) 0.00508(6) -0.00111(8)
N1 0.028(2) 0.0135(19) 0.023(2) 0.0015(19) 0.0076(17) 0.0014(19)
Si1 0.0254(7) 0.0238(7) 0.0160(7) 0.0028(6) 0.0047(5) 0.0056(6)
C1 0.052(4) 0.029(3) 0.037(4) 0.008(3) 0.013(3) 0.009(3)
C2 0.051(4) 0.045(4) 0.022(3) 0.001(3) 0.013(3) 0.005(3)
C3 0.032(3) 0.058(6) 0.039(4) 0.005(4) 0.010(3) 0.010(3)
N11 0.020(2) 0.022(3) 0.027(3) 0.001(2) 0.0105(19) -0.0037(18)
N12 0.023(2) 0.018(2) 0.018(2) -0.0009(19) 0.0057(18) 0.0023(18)
C10 0.016(2) 0.017(3) 0.029(3) 0.003(2) 0.003(2) 0.001(2)
C11 0.038(3) 0.023(3) 0.062(5) -0.008(3) 0.020(3) -0.006(3)
C12 0.027(3) 0.034(4) 0.039(4) 0.007(3) 0.021(3) -0.001(3)
C13 0.052(4) 0.050(4) 0.061(5) -0.006(4) 0.043(4) -0.008(4)
C14 0.052(4) 0.085(6) 0.069(6) 0.047(5) 0.041(4) 0.020(4)
C15 0.030(3) 0.026(3) 0.025(3) -0.002(2) 0.011(2) 0.005(2)
C16 0.048(4) 0.041(5) 0.036(4) 0.009(3) 0.030(3) 0.015(3)
C17 0.039(3) 0.030(3) 0.032(3) -0.002(3) 0.019(3) 0.009(3)
C20 0.019(2) 0.015(3) 0.025(3) 0.003(2) 0.003(2) -0.003(2)
C21 0.029(3) 0.014(3) 0.022(3) 0.001(2) 0.010(2) 0.003(2)
C22 0.022(3) 0.015(3) 0.020(3) 0.001(2) 0.003(2) 0.001(2)
C23 0.021(2) 0.012(3) 0.017(3) 0.001(2) 0.005(2) -0.0007(19)
C24 0.023(3) 0.017(3) 0.017(3) -0.001(2) 0.008(2) -0.004(2)
C25 0.035(3) 0.022(3) 0.024(3) 0.000(2) -0.003(2) -0.003(2)
C26 0.049(4) 0.025(3) 0.034(3) -0.003(3) 0.023(3) 0.005(3)
C27 0.022(3) 0.026(3) 0.038(4) -0.003(3) 0.006(2) 0.001(2)
C28 0.042(3) 0.021(3) 0.022(3) 0.002(2) 0.007(3) 0.005(3)
C29 0.034(3) 0.028(3) 0.045(4) 0.002(3) 0.022(3) -0.007(3)
W2 0.01630(9) 0.01480(10) 0.01834(11) -0.00071(9) 0.00328(7) -0.00020(8)
N2 0.021(2) 0.021(2) 0.029(3) -0.002(2) 0.0055(17) 0.0017(19)
Si2 0.0194(7) 0.0244(8) 0.0249(8) 0.0030(7) 0.0050(5) 0.0039(6)
C4 0.060(5) 0.027(3) 0.053(5) 0.000(3) -0.001(3) 0.009(3)
C5 0.029(3) 0.060(5) 0.049(4) 0.016(4) 0.020(3) 0.005(3)
C6 0.042(4) 0.052(6) 0.034(4) 0.015(3) 0.016(3) 0.012(3)
N31 0.026(2) 0.015(3) 0.023(2) -0.0056(19) 0.010(2) -0.0019(18)
N32 0.023(2) 0.020(3) 0.024(3) 0.002(2) 0.008(2) -0.0021(19)
C30 0.022(3) 0.018(2) 0.020(3) 0.000(2) 0.0033(19) 0.001(2)
C31 0.027(3) 0.017(3) 0.035(3) -0.008(2) 0.011(2) -0.006(2)
C32 0.034(3) 0.032(3) 0.031(3) -0.007(3) 0.014(3) -0.001(3)
C33 0.066(5) 0.057(5) 0.056(5) -0.006(4) 0.046(4) 0.002(4)
C34 0.045(4) 0.050(5) 0.056(5) -0.002(4) 0.025(4) 0.013(4)
C35 0.028(3) 0.032(3) 0.030(3) -0.002(3) 0.011(2) -0.011(3)
C36 0.044(4) 0.040(4) 0.050(4) -0.007(3) 0.030(3) -0.015(3)
C37 0.058(4) 0.039(4) 0.053(5) 0.014(4) 0.028(4) -0.002(4)
C40 0.019(2) 0.018(2) 0.022(3) -0.002(2) 0.0031(19) 0.000(2)
C41 0.021(3) 0.020(3) 0.024(3) 0.002(2) 0.005(2) -0.003(2)
C42 0.029(3) 0.016(3) 0.017(3) -0.005(2) 0.004(2) -0.004(2)
C43 0.018(3) 0.017(3) 0.028(3) 0.000(2) 0.000(2) 0.002(2)
C44 0.021(2) 0.014(3) 0.019(3) 0.002(2) 0.005(2) 0.003(2)
C45 0.024(3) 0.028(3) 0.032(3) -0.003(3) -0.004(2) -0.007(2)
C46 0.034(3) 0.037(4) 0.048(4) -0.004(3) 0.020(3) -0.008(3)
C47 0.048(4) 0.028(4) 0.024(3) 0.002(3) 0.004(3) 0.000(3)
C48 0.020(3) 0.028(4) 0.044(4) 0.002(3) 0.000(3) 0.002(2)
C49 0.045(3) 0.030(3) 0.039(4) -0.005(3) 0.027(3) 0.000(3)

loop_
_atom_type_symbol
_atom_type_description
_atom_type_scat_dispersion_real
_atom_type_scat_dispersion_imag
_atom_type_scat_source
C C 0.0033 0.0016 'International Tables Vol C Tables 4.2.6.8 and 6.1.1.4'
H H 0.0000 0.0000 'International Tables Vol C Tables 4.2.6.8 and 6.1.1.4'
N N 0.0061 0.0033 'International Tables Vol C Tables 4.2.6.8 and 6.1.1.4'
W W -0.8490 6.8722 'International Tables Vol C Tables 4.2.6.8 and 6.1.1.4'
Si Si 0.0817 0.0704 'International Tables Vol C Tables 4.2.6.8 and 6.1.1.4'

loop_
_geom_angle_atom_site_label_1
_geom_angle_atom_site_label_2
_geom_angle_atom_site_label_3
_geom_angle
N1 W1 N11 105.9(2)
N1 W1 N12 106.11(19)
N11 W1 N12 61.79(19)
N1 W1 C20 98.0(2)
N11 W1 C20 139.38(19)
N12 W1 C20 140.7(2)
N1 W1 C21 116.0(2)
N11 W1 C21 101.62(19)
N12 W1 C21 137.71(18)
C20 W1 C21 37.8(2)
N1 W1 C24 115.5(2)
N11 W1 C24 138.52(18)
N12 W1 C24 103.02(19)
C20 W1 C24 37.8(2)
C21 W1 C24 62.30(19)
N1 W1 C22 150.5(2)
N11 W1 C22 87.02(17)
N12 W1 C22 103.42(17)
C20 W1 C22 58.18(18)
C21 W1 C22 34.43(19)
C24 W1 C22 57.62(18)
N1 W1 C23 150.01(19)
N11 W1 C23 104.04(17)
N12 W1 C23 87.47(17)
C20 W1 C23 58.13(17)
C21 W1 C23 57.44(19)
C24 W1 C23 34.53(17)
C22 W1 C23 32.27(16)
Si1 N1 W1 175.0(3)
N1 Si1 C2 108.8(3)
N1 Si1 C1 109.2(3)
C2 Si1 C1 110.1(3)
N1 Si1 C3 110.4(3)
C2 Si1 C3 108.8(3)
C1 Si1 C3 109.4(3)
C10 N11 C12 120.6(5)
C10 N11 W1 92.2(3)
C12 N11 W1 136.1(4)
C10 N12 C15 121.8(5)
C10 N12 W1 91.2(3)
C15 N12 W1 134.6(3)
N11 C10 N12 110.7(5)
N11 C10 C11 126.1(5)
N12 C10 C11 123.2(5)
N11 C12 C13 110.3(5)
N11 C12 C14 110.3(5)
C13 C12 C14 109.5(6)
N12 C15 C16 109.7(5)
N12 C15 C17 110.6(5)
C16 C15 C17 110.5(5)
C21 C20 C24 109.5(4)
C21 C20 C25 125.5(6)
C24 C20 C25 124.7(5)
C21 C20 W1 74.9(3)
C24 C20 W1 75.6(3)
C25 C20 W1 121.3(4)
C20 C21 C22 106.3(5)
C20 C21 C26 124.7(5)
C22 C21 C26 125.7(5)
C20 C21 W1 67.3(3)
C22 C21 W1 82.8(3)
C26 C21 W1 131.0(4)
C23 C22 C21 108.9(5)
C23 C22 C27 124.4(5)
C21 C22 C27 126.6(5)
C23 C22 W1 73.9(3)
C21 C22 W1 62.8(3)
C27 C22 W1 126.1(4)
C22 C23 C24 109.4(5)
C22 C23 C28 125.0(5)
C24 C23 C28 125.6(5)
C22 C23 W1 73.8(3)
C24 C23 W1 63.4(3)
C28 C23 W1 129.1(4)
C20 C24 C23 105.5(4)
C20 C24 C29 126.4(5)
C23 C24 C29 125.1(5)
C20 C24 W1 66.7(3)
C23 C24 W1 82.0(3)
C29 C24 W1 131.3(4)
N2 W2 N32 105.9(2)
N2 W2 N31 105.5(2)
N32 W2 N31 60.98(18)
N2 W2 C40 98.3(2)
N32 W2 C40 140.3(2)
N31 W2 C40 140.5(2)
N2 W2 C44 116.1(2)
N32 W2 C44 102.44(19)
N31 W2 C44 138.29(18)
C40 W2 C44 37.99(19)
N2 W2 C41 116.2(2)
N32 W2 C41 137.72(18)
N31 W2 C41 102.9(2)
C40 W2 C41 37.6(2)
C44 W2 C41 62.11(18)
N2 W2 C43 150.5(2)
N32 W2 C43 87.14(18)
N31 W2 C43 104.00(18)
C40 W2 C43 58.26(17)
C44 W2 C43 34.39(19)
C41 W2 C43 57.38(19)
N2 W2 C42 150.8(2)
N32 W2 C42 103.20(17)
N31 W2 C42 87.53(18)
C40 W2 C42 58.36(17)
C44 W2 C42 57.55(19)
C41 W2 C42 34.60(18)
C43 W2 C42 32.23(17)
Si2 N2 W2 175.9(3)
N2 Si2 C5 109.6(3)
N2 Si2 C6 110.1(3)
C5 Si2 C6 108.6(3)
N2 Si2 C4 109.4(3)
C5 Si2 C4 109.9(4)
C6 Si2 C4 109.3(4)
C30 N31 C32 121.3(5)
C30 N31 W2 92.7(4)
C32 N31 W2 135.9(4)
C30 N32 C35 121.4(5)
C30 N32 W2 92.9(3)
C35 N32 W2 134.9(4)
N31 C30 N32 109.8(4)
N31 C30 C31 124.7(5)
N32 C30 C31 125.5(5)
N31 C32 C33 110.1(6)
N31 C32 C34 111.0(5)
C33 C32 C34 110.2(6)
N32 C35 C36 110.4(6)
N32 C35 C37 111.2(5)
C36 C35 C37 110.5(6)
C41 C40 C44 109.0(4)
C41 C40 C45 125.4(6)
C44 C40 C45 125.1(6)
C41 C40 W2 75.4(3)
C44 C40 W2 75.0(3)
C45 C40 W2 122.1(4)
C40 C41 C42 106.3(5)
C40 C41 C46 125.6(5)
C42 C41 C46 124.9(5)
C40 C41 W2 67.0(3)
C42 C41 W2 81.8(3)
C46 C41 W2 132.1(4)
C43 C42 C41 108.8(5)
C43 C42 C47 124.8(5)
C41 C42 C47 126.4(5)
C43 C42 W2 73.8(4)
C41 C42 W2 63.6(3)
C47 C42 W2 127.8(4)
C42 C43 C44 109.8(5)
C42 C43 C48 124.4(5)
C44 C43 C48 125.8(5)
C42 C43 W2 74.0(4)
C44 C43 W2 63.6(3)
C48 C43 W2 127.7(4)
C43 C44 C40 105.8(5)
C43 C44 C49 126.6(5)
C40 C44 C49 124.1(5)
C43 C44 W2 82.0(3)
C40 C44 W2 67.0(3)
C49 C44 W2 132.0(4)

loop_
_geom_bond_atom_site_label_1
_geom_bond_atom_site_label_2
_geom_bond_distance
W1 N1 1.763(4)
W1 N11 2.138(4)
W1 N12 2.148(5)
W1 C20 2.162(5)
W1 C21 2.264(5)
W1 C24 2.281(5)
W1 C22 2.525(5)
W1 C23 2.525(5)
N1 Si1 1.726(4)
Si1 C2 1.863(7)
Si1 C1 1.870(6)
Si1 C3 1.879(7)
N11 C10 1.328(7)
N11 C12 1.468(7)
N12 C10 1.347(7)
N12 C15 1.466(7)
C10 C11 1.520(8)
C12 C13 1.510(9)
C12 C14 1.528(9)
C15 C16 1.514(8)
C15 C17 1.537(8)
C20 C21 1.437(8)
C20 C24 1.443(8)
C20 C25 1.506(7)
C21 C22 1.439(8)
C21 C26 1.514(8)
C22 C23 1.403(7)
C22 C27 1.502(7)
C23 C24 1.445(7)
C23 C28 1.497(8)
C24 C29 1.503(7)
W2 N2 1.759(4)
W2 N32 2.136(4)
W2 N31 2.141(5)
W2 C40 2.168(5)
W2 C44 2.275(5)
W2 C41 2.278(6)
W2 C43 2.515(5)
W2 C42 2.518(6)
N2 Si2 1.729(5)
Si2 C5 1.856(7)
Si2 C6 1.859(8)
Si2 C4 1.870(7)
N31 C30 1.326(7)
N31 C32 1.485(7)
N32 C30 1.327(7)
N32 C35 1.482(7)
C30 C31 1.521(7)
C32 C33 1.504(10)
C32 C34 1.516(10)
C35 C36 1.509(10)
C35 C37 1.530(10)
C40 C41 1.435(8)
C40 C44 1.450(7)
C40 C45 1.505(7)
C41 C42 1.445(7)
C41 C46 1.507(8)
C42 C43 1.397(7)
C42 C47 1.493(8)
C43 C44 1.435(8)
C43 C48 1.503(7)
C44 C49 1.515(8)
